data_4506155
loop_
_publ_author_name
'Shi, Wen-Bo'
'Cui, Ai-Li'
'Kou, Hui-Zhong'

_publ_section_title
;
 Ligand-Directed Assembly of Azide-Bridged Tetranuclear, One-Dimensional
 and Two-Dimensional Cu(II) Complexes: Synthesis, Crystal Structure and
 Magnetic Properties
;
_journal_issue 7
_journal_name_full 'Crystal Growth &amp; Design'
_journal_page_first 3436
_journal_paper_doi 10.1021/cg201605w
_journal_volume 12
_journal_year 2012
_chemical_formula_sum 'C4 H12 Cl2 Cu2 N14'
_chemical_formula_weight 454.26
_chemical_name_systematic
; 
 ? 
;
_space_group_IT_number 14
_symmetry_cell_setting monoclinic
_symmetry_space_group_name_Hall '-P 2yn'
_symmetry_space_group_name_H-M 'P 1 21/n 1'
_atom_sites_solution_hydrogens geom
_atom_sites_solution_primary direct
_atom_sites_solution_secondary difmap
_audit_creation_method SHELXL-97
_cell_angle_alpha 90.00
_cell_angle_beta 99.0710(10)
_cell_angle_gamma 90.00
_cell_formula_units_Z 2
_cell_length_a 5.5877(2)
_cell_length_b 11.4773(5)
_cell_length_c 12.0637(6)
_cell_measurement_temperature 293(2)
_cell_volume 763.99(6)
_computing_cell_refinement 'crystalstructure 3.6.0 (Rigaku, 2004)'
_computing_data_collection 'crystalstructure 3.6.0 (Rigaku, 2004)'
_computing_data_reduction 'SHELXL-97 (Sheldrick, 1997)'
_computing_molecular_graphics 'XP (Sheldrick, 1998)'
_computing_publication_material 'XP (Sheldrick, 1998)'
_computing_structure_refinement 'SHELXL-97 (Sheldrick, 1997)'
_computing_structure_solution 'SHELXS-97 (Sheldrick, 1990)'
_diffrn_ambient_temperature 293(2)
_diffrn_detector_area_resol_mean 0.77
_diffrn_measured_fraction_theta_full 0.997
_diffrn_measured_fraction_theta_max 0.997
_diffrn_measurement_device_type 'Rigaku R-AXIS RAPID IP'
_diffrn_measurement_method '\w scans'
_diffrn_radiation_monochromator graphite
_diffrn_radiation_source 'fine-focus sealed tube'
_diffrn_radiation_type MoK\a
_diffrn_radiation_wavelength 0.71073
_diffrn_reflns_av_R_equivalents 0.0397
_diffrn_reflns_av_sigmaI/netI 0.0322
_diffrn_reflns_limit_h_max 6
_diffrn_reflns_limit_h_min -7
_diffrn_reflns_limit_k_max 14
_diffrn_reflns_limit_k_min -14
_diffrn_reflns_limit_l_max 15
_diffrn_reflns_limit_l_min -15
_diffrn_reflns_number 7306
_diffrn_reflns_theta_full 27.44
_diffrn_reflns_theta_max 27.44
_diffrn_reflns_theta_min 3.42
_exptl_absorpt_coefficient_mu 3.153
_exptl_absorpt_correction_T_max 0.7985
_exptl_absorpt_correction_T_min 0.6420
_exptl_absorpt_correction_type empirical
_exptl_absorpt_process_details 'ABSCOR; Higashi, 1995'
_exptl_crystal_colour 'dark blue'
_exptl_crystal_density_diffrn 1.975
_exptl_crystal_density_method 'not measured'
_exptl_crystal_description platelet
_exptl_crystal_F_000 452
_exptl_crystal_size_max 0.20
_exptl_crystal_size_mid 0.15
_exptl_crystal_size_min 0.10
_refine_diff_density_max 0.255
_refine_diff_density_min -0.469
_refine_diff_density_rms 0.085
_refine_ls_extinction_method none
_refine_ls_goodness_of_fit_ref 1.098
_refine_ls_hydrogen_treatment constr
_refine_ls_matrix_type full
_refine_ls_number_parameters 100
_refine_ls_number_reflns 1743
_refine_ls_number_restraints 0
_refine_ls_restrained_S_all 1.098
_refine_ls_R_factor_all 0.0329
_refine_ls_R_factor_gt 0.0255
_refine_ls_shift/su_max 0.000
_refine_ls_shift/su_mean 0.000
_refine_ls_structure_factor_coef Fsqd
_refine_ls_weighting_details 'calc w=1/[\s^2^(Fo^2^)+(0.0333P)^2^+0.0681P] where P=(Fo^2^+2Fc^2^)/3'
_refine_ls_weighting_scheme calc
_refine_ls_wR_factor_gt 0.0602
_refine_ls_wR_factor_ref 0.0691
_reflns_number_gt 1452
_reflns_number_total 1743
_reflns_threshold_expression >2sigma(I)
_cod_data_source_file cg201605w_si_002.cif
_cod_data_source_block 3
_cod_depositor_comments
;
The following automatic conversions were performed:

'_symmetry_cell_setting' value 'Monoclinic' changed to 'monoclinic'
according to /home/saulius/struct/CIF-dictionaries/cif_core.dic
dictionary named 'cif_core.dic' version 2.4.1 from 2010-06-29.

Automatic conversion script
Id: cif_fix_values 1891 2012-01-12 08:04:46Z andrius 
;
_cod_original_sg_symbol_H-M P2(1)/n
_cod_database_code 4506155

loop_
_symmetry_equiv_pos_as_xyz
'x, y, z'
'-x+1/2, y+1/2, -z+1/2'
'-x, -y, -z'
'x-1/2, -y-1/2, z-1/2'

loop_
_atom_site_label
_atom_site_type_symbol
_atom_site_fract_x
_atom_site_fract_y
_atom_site_fract_z
_atom_site_U_iso_or_equiv
_atom_site_adp_type
_atom_site_occupancy
_atom_site_symmetry_multiplicity
_atom_site_calc_flag
_atom_site_refinement_flags
Cu1 Cu 0.23880(4) 0.43167(2) -0.003764(18) 0.02583(11) Uani 1 1 d .
Cl1 Cl 0.00092(12) 0.23290(6) -0.12602(6) 0.0562(2) Uani 1 1 d .
N1 N 0.0258(3) 0.55311(14) -0.09235(15) 0.0311(4) Uani 1 1 d .
N4 N 0.4807(4) 0.43875(15) -0.10905(17) 0.0337(4) Uani 1 1 d .
N2 N -0.0141(4) 0.54493(15) -0.19401(16) 0.0340(4) Uani 1 1 d .
N5 N 0.4716(3) 0.38808(16) -0.19529(16) 0.0350(4) Uani 1 1 d .
N7 N 0.4051(4) 0.29375(15) 0.07932(15) 0.0390(4) Uani 1 1 d .
H7A H 0.5562 0.3157 0.1092 0.047 Uiso 1 1 calc R
H7B H 0.3260 0.2768 0.1368 0.047 Uiso 1 1 calc R
C2 C 0.1794(5) 0.1357(2) -0.0293(2) 0.0531(7) Uani 1 1 d .
H2A H 0.0939 0.1199 0.0331 0.064 Uiso 1 1 calc R
H2B H 0.1999 0.0624 -0.0667 0.064 Uiso 1 1 calc R
N6 N 0.4686(5) 0.3392(2) -0.27894(19) 0.0674(7) Uani 1 1 d .
N3 N -0.0466(5) 0.5382(2) -0.28896(18) 0.0630(7) Uani 1 1 d .
C1 C 0.4233(5) 0.18561(18) 0.0147(2) 0.0406(5) Uani 1 1 d .
H1A H 0.5172 0.1286 0.0624 0.049 Uiso 1 1 calc R
H1B H 0.5082 0.2021 -0.0478 0.049 Uiso 1 1 calc R

loop_
_atom_site_aniso_label
_atom_site_aniso_U_11
_atom_site_aniso_U_22
_atom_site_aniso_U_33
_atom_site_aniso_U_23
_atom_site_aniso_U_13
_atom_site_aniso_U_12
Cu1 0.02603(17) 0.02855(16) 0.02390(16) 0.00007(9) 0.00699(11) 0.00394(9)
Cl1 0.0444(4) 0.0682(4) 0.0539(4) -0.0166(3) 0.0014(3) -0.0131(3)
N1 0.0309(10) 0.0369(10) 0.0275(10) 0.0048(7) 0.0102(8) 0.0077(7)
N4 0.0288(10) 0.0388(10) 0.0357(11) -0.0102(8) 0.0118(8) -0.0040(7)
N2 0.0372(10) 0.0347(10) 0.0318(11) 0.0069(8) 0.0109(8) 0.0079(8)
N5 0.0370(10) 0.0382(10) 0.0317(10) -0.0017(8) 0.0110(8) -0.0018(9)
N7 0.0442(11) 0.0407(10) 0.0298(10) 0.0005(8) -0.0011(8) 0.0138(9)
C2 0.0715(18) 0.0393(14) 0.0549(16) -0.0035(12) 0.0295(14) -0.0126(13)
N6 0.087(2) 0.0811(17) 0.0398(13) -0.0215(12) 0.0258(13) -0.0135(14)
N3 0.085(2) 0.0737(16) 0.0305(12) 0.0036(11) 0.0099(11) 0.0225(14)
C1 0.0505(14) 0.0323(11) 0.0404(13) 0.0040(9) 0.0112(11) 0.0112(10)

loop_
_atom_type_symbol
_atom_type_description
_atom_type_scat_dispersion_real
_atom_type_scat_dispersion_imag
_atom_type_scat_source
C C 0.0033 0.0016 'International Tables Vol C Tables 4.2.6.8 and 6.1.1.4'
H H 0.0000 0.0000 'International Tables Vol C Tables 4.2.6.8 and 6.1.1.4'
N N 0.0061 0.0033 'International Tables Vol C Tables 4.2.6.8 and 6.1.1.4'
Cl Cl 0.1484 0.1585 'International Tables Vol C Tables 4.2.6.8 and 6.1.1.4'
Cu Cu 0.3201 1.2651 'International Tables Vol C Tables 4.2.6.8 and 6.1.1.4'

loop_
_geom_angle_atom_site_label_1
_geom_angle_atom_site_label_2
_geom_angle_atom_site_label_3
_geom_angle
_geom_angle_site_symmetry_1
_geom_angle_site_symmetry_3
N4 Cu1 N7 92.46(8) . .
N4 Cu1 N1 92.10(8) . .
N7 Cu1 N1 170.91(8) . .
N4 Cu1 N1 171.51(7) . 3_565
N7 Cu1 N1 95.96(7) . 3_565
N1 Cu1 N1 79.71(8) . 3_565
N4 Cu1 N4 83.64(7) . 3_665
N7 Cu1 N4 89.78(7) . 3_665
N1 Cu1 N4 98.54(8) . 3_665
N1 Cu1 N4 95.26(7) 3_565 3_665
N2 N1 Cu1 118.60(14) . .
N2 N1 Cu1 123.36(16) . 3_565
Cu1 N1 Cu1 100.29(8) . 3_565
N5 N4 Cu1 126.73(16) . .
N5 N4 Cu1 136.87(15) . 3_665
Cu1 N4 Cu1 96.36(7) . 3_665
N3 N2 N1 178.5(3) . .
N6 N5 N4 178.4(2) . .
C1 N7 Cu1 117.43(14) . .
C1 N7 H7A 107.9 . .
Cu1 N7 H7A 107.9 . .
C1 N7 H7B 107.9 . .
Cu1 N7 H7B 107.9 . .
H7A N7 H7B 107.2 . .
C1 C2 Cl1 111.93(16) . .
C1 C2 H2A 109.2 . .
Cl1 C2 H2A 109.2 . .
C1 C2 H2B 109.2 . .
Cl1 C2 H2B 109.2 . .
H2A C2 H2B 107.9 . .
N7 C1 C2 111.96(19) . .
N7 C1 H1A 109.2 . .
C2 C1 H1A 109.2 . .
N7 C1 H1B 109.2 . .
C2 C1 H1B 109.2 . .
H1A C1 H1B 107.9 . .

loop_
_geom_bond_atom_site_label_1
_geom_bond_atom_site_label_2
_geom_bond_distance
_geom_bond_site_symmetry_2
Cu1 N4 1.9972(19) .
Cu1 N7 2.0199(17) .
Cu1 N1 2.0248(18) .
Cu1 N1 2.0254(18) 3_565
Cu1 N4 2.4182(18) 3_665
Cl1 C2 1.798(3) .
N1 N2 1.215(3) .
N1 Cu1 2.0254(18) 3_565
N4 N5 1.186(3) .
N4 Cu1 2.4182(18) 3_665
N2 N3 1.134(3) .
N5 N6 1.152(3) .
N7 C1 1.478(3) .
N7 H7A 0.9000 .
N7 H7B 0.9000 .
C2 C1 1.496(4) .
C2 H2A 0.9700 .
C2 H2B 0.9700 .
C1 H1A 0.9700 .
C1 H1B 0.9700 .
